data_7239532
loop_
_publ_author_name
'Wu, Yin-Yin'
'Wang, Peng'
'Wang, Yu-Hong'
'Jiang, Jian-Bing'
'Bian, Guo-Qing'
'Zhu, Qin-Yu'
'Dai, Jie'

_publ_section_title
;
 Metal--phenanthroline fused Ti17 clusters, a single molecular source for
 sensitized photoconductive films
;
_journal_issue 34
_journal_name_full 'Journal of Materials Chemistry A'
_journal_page_first 9862
_journal_paper_doi 10.1039/c3ta11571b
_journal_volume 1
_journal_year 2013
_chemical_formula_sum 'C72 H128 Co2 N4 O44 Ti17'
_chemical_formula_weight 2685.64
_space_group_IT_number 14
_space_group_name_Hall '-P 2yn'
_space_group_name_H-M_alt 'P 1 21/n 1'
_symmetry_cell_setting monoclinic
_symmetry_space_group_name_Hall '-P 2yn'
_symmetry_space_group_name_H-M 'P 1 21/n 1'
_atom_sites_solution_hydrogens geom
_atom_sites_solution_primary direct
_atom_sites_solution_secondary difmap
_audit_creation_method SHELXL-97
_cell_angle_alpha 90.00
_cell_angle_beta 90.90(3)
_cell_angle_gamma 90.00
_cell_formula_units_Z 4
_cell_length_a 15.800(3)
_cell_length_b 27.683(6)
_cell_length_c 25.877(5)
_cell_measurement_reflns_used 42255
_cell_measurement_temperature 223(2)
_cell_measurement_theta_max 28.0
_cell_measurement_theta_min 3.0
_cell_volume 11317(4)
_computing_structure_refinement 'SHELXL-97 (Sheldrick, 1997)'
_computing_structure_solution 'SHELXS-97 (Sheldrick, 1990)'
_diffrn_ambient_temperature 223(2)
_diffrn_detector_area_resol_mean 14.63
_diffrn_measured_fraction_theta_full 0.991
_diffrn_measured_fraction_theta_max 0.991
_diffrn_measurement_device_type 'Rigaku Saturn'
_diffrn_measurement_method \w
_diffrn_radiation_monochromator graphite
_diffrn_radiation_source 'fine-focus sealed tube'
_diffrn_radiation_type MoK\a
_diffrn_radiation_wavelength 0.71073
_diffrn_reflns_av_R_equivalents 0.0880
_diffrn_reflns_av_sigmaI/netI 0.1164
_diffrn_reflns_limit_h_max 13
_diffrn_reflns_limit_h_min -18
_diffrn_reflns_limit_k_max 32
_diffrn_reflns_limit_k_min -29
_diffrn_reflns_limit_l_max 30
_diffrn_reflns_limit_l_min -26
_diffrn_reflns_number 54537
_diffrn_reflns_theta_full 25.00
_diffrn_reflns_theta_max 25.00
_diffrn_reflns_theta_min 3.05
_exptl_absorpt_coefficient_mu 1.486
_exptl_absorpt_correction_T_max 0.8078
_exptl_absorpt_correction_T_min 0.4691
_exptl_absorpt_correction_type multi-scan
_exptl_absorpt_process_details 'Jacobson, R. (1998) Private communication '
_exptl_crystal_colour Green
_exptl_crystal_density_diffrn 1.576
_exptl_crystal_density_method 'not measured'
_exptl_crystal_description Block
_exptl_crystal_F_000 5472
_exptl_crystal_size_max 0.60
_exptl_crystal_size_mid 0.20
_exptl_crystal_size_min 0.15
_refine_diff_density_max 0.577
_refine_diff_density_min -0.617
_refine_diff_density_rms 0.098
_refine_ls_extinction_method none
_refine_ls_goodness_of_fit_ref 1.014
_refine_ls_hydrogen_treatment constr
_refine_ls_matrix_type full
_refine_ls_number_parameters 1252
_refine_ls_number_reflns 19740
_refine_ls_number_restraints 369
_refine_ls_restrained_S_all 1.034
_refine_ls_R_factor_all 0.1899
_refine_ls_R_factor_gt 0.1099
_refine_ls_shift/su_max 0.012
_refine_ls_shift/su_mean 0.000
_refine_ls_structure_factor_coef Fsqd
_refine_ls_weighting_details 'calc w=1/[\s^2^(Fo^2^)+(0.0001P)^2^+150.0000P] where P=(Fo^2^+2Fc^2^)/3'
_refine_ls_weighting_scheme calc
_refine_ls_wR_factor_gt 0.2165
_refine_ls_wR_factor_ref 0.2549
_reflns_number_gt 10392
_reflns_number_total 19740
_reflns_threshold_expression >2sigma(I)
_cod_data_source_file c3ta11571b.txt
_cod_data_source_block 17Ti2Co
_cod_original_sg_symbol_Hall '-P 2yn '
_cod_original_sg_symbol_H-M 'P 21/n '
_cod_database_code 7239532

loop_
_symmetry_equiv_pos_as_xyz
'x, y, z'
'-x+1/2, y+1/2, -z+1/2'
'-x, -y, -z'
'x-1/2, -y-1/2, z-1/2'

loop_
_atom_site_label
_atom_site_type_symbol
_atom_site_fract_x
_atom_site_fract_y
_atom_site_fract_z
_atom_site_U_iso_or_equiv
_atom_site_adp_type
_atom_site_occupancy
_atom_site_symmetry_multiplicity
_atom_site_calc_flag
_atom_site_refinement_flags
Co1 Co 0.12776(12) 0.25026(6) 0.77900(8) 0.0769(6) Uani 1 1 d .
Co2 Co -0.11537(12) -0.02205(6) 0.71203(8) 0.0779(6) Uani 1 1 d .
Ti1 Ti -0.18924(16) 0.17586(9) 0.76083(13) 0.0940(9) Uani 1 1 d .
Ti2 Ti -0.16052(19) 0.18122(9) 0.64890(13) 0.0986(10) Uani 1 1 d .
Ti3 Ti -0.15051(17) 0.13546(9) 0.86420(12) 0.0893(9) Uani 1 1 d .
Ti4 Ti -0.15278(15) 0.04390(8) 0.80107(12) 0.0809(8) Uani 1 1 d .
Ti5 Ti -0.15983(16) 0.07307(9) 0.66258(12) 0.0852(8) Uani 1 1 d .
Ti6 Ti -0.02898(17) 0.23644(8) 0.71240(12) 0.0842(8) Uani 1 1 d .
Ti7 Ti -0.02345(16) 0.21078(8) 0.83218(11) 0.0768(7) Uani 1 1 d .
Ti8 Ti -0.00540(18) 0.13664(9) 0.61037(11) 0.0808(8) Uani 1 1 d .
Ti9 Ti 0.00667(16) 0.07961(8) 0.87787(10) 0.0710(7) Uani 1 1 d .
Ti10 Ti 0.02040(15) 0.02419(7) 0.65100(10) 0.0681(6) Uani 1 1 d .
Ti11 Ti 0.02685(15) -0.00586(7) 0.78953(10) 0.0654(6) Uani 1 1 d .
Ti12 Ti 0.17940(16) 0.17939(8) 0.69866(10) 0.0732(7) Uani 1 1 d .
Ti13 Ti 0.18471(14) 0.15354(8) 0.81834(10) 0.0669(6) Uani 1 1 d .
Ti14 Ti 0.16260(17) 0.09297(8) 0.62724(10) 0.0765(7) Uani 1 1 d .
Ti15 Ti 0.21158(14) 0.06643(8) 0.73388(10) 0.0660(6) Uani 1 1 d .
Ti16 Ti 0.17277(15) 0.04691(8) 0.84237(10) 0.0678(6) Uani 1 1 d .
Ti17 Ti 0.00575(14) 0.11448(7) 0.74573(9) 0.0602(6) Uani 1 1 d .
O1 O -0.1891(5) 0.1142(3) 0.7986(4) 0.079(3) Uani 1 1 d .
O2 O -0.1939(5) 0.1359(3) 0.6968(4) 0.089(3) Uani 1 1 d .
O3 O -0.1498(5) 0.1985(3) 0.8286(4) 0.084(3) Uani 1 1 d .
O4 O -0.1551(6) 0.2238(3) 0.7101(4) 0.097(3) Uani 1 1 d .
O5 O -0.2982(7) 0.1890(4) 0.7641(6) 0.131(4) Uani 1 1 d U
O6 O -0.0465(5) 0.1701(2) 0.7591(3) 0.062(2) Uani 1 1 d .
O7 O -0.0441(6) 0.1940(3) 0.6487(4) 0.083(3) Uani 1 1 d .
O8 O -0.2354(8) 0.2129(4) 0.6084(5) 0.141(5) Uani 1 1 d U
O9 O -0.1264(6) 0.1243(3) 0.6105(4) 0.089(3) Uani 1 1 d .
O10 O -0.1148(5) 0.0682(3) 0.8718(4) 0.078(3) Uani 1 1 d .
O11 O -0.0338(5) 0.1467(3) 0.8702(3) 0.068(2) Uani 1 1 d .
O12 O -0.2206(7) 0.1445(4) 0.9156(5) 0.123(4) Uani 1 1 d U
O13 O -0.0218(5) 0.0697(3) 0.7925(3) 0.063(2) Uani 1 1 d .
O14 O -0.0896(5) -0.0139(3) 0.7985(4) 0.075(3) Uani 1 1 d .
O15 O -0.1682(5) 0.0434(3) 0.7284(4) 0.076(2) Uani 1 1 d .
O16 O -0.2502(6) 0.0205(3) 0.8216(5) 0.105(4) Uani 1 1 d .
O17 O -0.0979(5) 0.0203(3) 0.6385(4) 0.076(2) Uani 1 1 d .
O18 O 0.2424(5) 0.0908(3) 0.8022(3) 0.065(2) Uani 1 1 d .
O19 O -0.2600(6) 0.0597(4) 0.6328(5) 0.112(4) Uani 1 1 d U
O20 O -0.0267(5) 0.0936(3) 0.6818(3) 0.064(2) Uani 1 1 d .
O21 O -0.0330(8) 0.2928(3) 0.6783(5) 0.117(4) Uani 1 1 d U
O22 O 0.0881(5) 0.2214(3) 0.7099(3) 0.072(2) Uani 1 1 d .
O23 O -0.0146(5) 0.2591(3) 0.7818(4) 0.079(3) Uani 1 1 d .
O24 O -0.0240(6) 0.2488(3) 0.8883(4) 0.097(3) Uani 1 1 d DU
O25 O 0.0932(5) 0.1967(2) 0.8276(3) 0.063(2) Uani 1 1 d .
O26 O 0.0506(6) 0.0757(3) 0.5985(3) 0.076(2) Uani 1 1 d .
O27 O 0.0028(8) 0.1639(4) 0.5488(4) 0.109(3) Uani 1 1 d U
O28 O 0.1082(5) 0.1521(3) 0.6385(3) 0.070(2) Uani 1 1 d .
O29 O 0.0209(7) 0.0773(4) 0.9458(4) 0.096(3) Uani 1 1 d U
O30 O 0.0631(5) 0.0199(3) 0.8606(3) 0.067(2) Uani 1 1 d .
O31 O 0.1453(5) 0.0219(3) 0.7766(3) 0.060(2) Uani 1 1 d .
O32 O 0.1396(5) 0.0443(3) 0.6750(3) 0.064(2) Uani 1 1 d .
O33 O 0.0496(6) -0.0263(3) 0.6111(4) 0.079(3) Uani 1 1 d .
O34 O 0.0103(5) -0.0040(2) 0.7163(3) 0.061(2) Uani 1 1 d .
O35 O 0.0568(6) -0.0672(3) 0.8012(4) 0.081(3) Uani 1 1 d U
O36 O 0.2490(7) 0.2155(3) 0.6620(4) 0.100(3) Uani 1 1 d U
O37 O 0.2375(5) 0.1159(3) 0.6841(3) 0.072(2) Uani 1 1 d .
O38 O 0.2259(5) 0.1921(3) 0.7651(3) 0.066(2) Uani 1 1 d .
O39 O 0.1192(5) 0.1243(2) 0.7474(3) 0.059(2) Uani 1 1 d .
O40 O 0.2579(6) 0.1717(3) 0.8694(4) 0.081(3) Uani 1 1 d .
O41 O 0.1192(5) 0.1043(2) 0.8594(3) 0.060(2) Uani 1 1 d .
O42 O 0.2316(8) 0.0839(4) 0.5744(4) 0.120(4) Uani 1 1 d U
O43 O 0.3035(6) 0.0315(3) 0.7247(4) 0.090(3) Uani 1 1 d U
O44 O 0.2480(7) 0.0164(4) 0.8830(4) 0.106(3) Uani 1 1 d U
N1 N 0.1720(7) 0.3123(4) 0.7421(5) 0.082(3) Uani 1 1 d .
N2 N 0.1764(7) 0.2914(4) 0.8413(6) 0.085(3) Uani 1 1 d .
N3 N -0.0829(8) -0.0933(4) 0.6934(5) 0.090(4) Uani 1 1 d .
N4 N -0.2323(8) -0.0556(4) 0.7088(6) 0.103(4) Uani 1 1 d .
C1 C 0.1675(12) 0.3229(6) 0.6917(7) 0.113(6) Uani 1 1 d .
H1 H 0.1420 0.3011 0.6690 0.135 Uiso 1 1 calc R
C2 C 0.2009(13) 0.3667(6) 0.6721(8) 0.132(7) Uani 1 1 d .
H2 H 0.1983 0.3733 0.6368 0.158 Uiso 1 1 calc R
C3 C 0.2356(12) 0.3978(6) 0.7044(8) 0.111(6) Uani 1 1 d .
H3 H 0.2578 0.4263 0.6914 0.133 Uiso 1 1 calc R
C4 C 0.2404(10) 0.3896(5) 0.7582(8) 0.096(5) Uani 1 1 d .
C5 C 0.2066(10) 0.3453(5) 0.7741(7) 0.088(5) Uani 1 1 d .
C6 C 0.1784(11) 0.2789(6) 0.8915(8) 0.108(6) Uani 1 1 d .
H6 H 0.1563 0.2490 0.9007 0.129 Uiso 1 1 calc R
C7 C 0.2129(13) 0.3090(6) 0.9313(7) 0.131(7) Uani 1 1 d .
H7 H 0.2138 0.2996 0.9658 0.157 Uiso 1 1 calc R
C8 C 0.2447(13) 0.3528(7) 0.9154(8) 0.131(7) Uani 1 1 d .
H8 H 0.2669 0.3739 0.9401 0.157 Uiso 1 1 calc R
C9 C 0.2449(10) 0.3664(5) 0.8640(8) 0.097(5) Uani 1 1 d .
C10 C 0.2105(9) 0.3349(4) 0.8266(8) 0.092(5) Uani 1 1 d .
C11 C 0.2789(13) 0.4214(6) 0.7951(10) 0.131(8) Uani 1 1 d .
H11 H 0.3033 0.4501 0.7839 0.158 Uiso 1 1 calc R
C12 C 0.2804(13) 0.4108(6) 0.8446(10) 0.120(7) Uani 1 1 d .
H12 H 0.3050 0.4326 0.8678 0.144 Uiso 1 1 calc R
C13 C -0.0081(12) -0.1105(4) 0.6876(6) 0.093(5) Uani 1 1 d .
H13 H 0.0378 -0.0896 0.6911 0.112 Uiso 1 1 calc R
C14 C 0.0076(12) -0.1593(7) 0.6764(8) 0.128(7) Uani 1 1 d .
H14 H 0.0626 -0.1707 0.6730 0.153 Uiso 1 1 calc R
C15 C -0.0605(14) -0.1895(5) 0.6707(10) 0.150(9) Uani 1 1 d .
H15 H -0.0517 -0.2217 0.6620 0.180 Uiso 1 1 calc R
C16 C -0.1417(15) -0.1731(6) 0.6776(9) 0.136(8) Uani 1 1 d .
C17 C -0.1510(11) -0.1246(5) 0.6888(7) 0.099(5) Uani 1 1 d .
C18 C -0.3056(13) -0.0379(7) 0.7156(10) 0.152(9) Uani 1 1 d .
H18 H -0.3104 -0.0048 0.7208 0.183 Uiso 1 1 calc R
C19 C -0.3817(13) -0.0668(9) 0.7156(14) 0.218(15) Uani 1 1 d .
H19 H -0.4338 -0.0525 0.7219 0.262 Uiso 1 1 calc R
C20 C -0.3763(18) -0.1148(9) 0.7065(14) 0.209(14) Uani 1 1 d .
H20 H -0.4245 -0.1341 0.7074 0.251 Uiso 1 1 calc R
C21 C -0.3000(15) -0.1345(7) 0.6960(11) 0.160(10) Uani 1 1 d .
C22 C -0.2311(12) -0.1048(6) 0.6966(8) 0.120(7) Uani 1 1 d .
C23 C -0.2198(19) -0.2015(8) 0.6728(13) 0.200(14) Uani 1 1 d .
H23 H -0.2171 -0.2330 0.6606 0.240 Uiso 1 1 calc R
C24 C -0.2941(19) -0.1832(9) 0.6854(14) 0.209(15) Uani 1 1 d .
H24 H -0.3416 -0.2030 0.6871 0.251 Uiso 1 1 calc R
C25 C -0.3918(19) 0.1811(12) 0.7594(14) 0.203(8) Uani 1 1 d U
C26 C -0.400(2) 0.1401(15) 0.7249(17) 0.273(14) Uani 1 1 d U
C27 C -0.400(2) 0.1407(15) 0.7975(16) 0.260(13) Uani 1 1 d U
C28 C -0.301(2) 0.2497(11) 0.6054(13) 0.211(9) Uani 1 1 d DU
C29 C -0.274(3) 0.2775(15) 0.5550(16) 0.289(15) Uani 1 1 d U
C30 C -0.372(2) 0.2218(14) 0.5828(16) 0.30(2) Uani 1 1 d DU
C31 C -0.2726(18) 0.1563(11) 0.9543(12) 0.178(8) Uani 1 1 d U
C32 C -0.255(3) 0.1390(19) 1.0013(19) 0.35(3) Uani 1 1 d U
C33 C -0.359(2) 0.1515(17) 0.9451(17) 0.302(19) Uani 1 1 d U
C34 C -0.2843(17) -0.0031(11) 0.8678(14) 0.212(12) Uani 1 1 d U
C35 C -0.3735(16) 0.0081(11) 0.8714(12) 0.218(14) Uani 1 1 d .
C36 C -0.2490(16) -0.0463(12) 0.8807(13) 0.220(12) Uani 1 1 d U
C37 C -0.3002(15) 0.0491(10) 0.5873(11) 0.166(7) Uani 1 1 d U
C38 C -0.312(3) 0.0838(14) 0.5495(15) 0.30(2) Uani 1 1 d .
C39 C -0.375(2) 0.0188(15) 0.5961(14) 0.279(18) Uani 1 1 d U
C40 C -0.079(2) 0.3225(10) 0.6447(12) 0.198(8) Uani 1 1 d U
C41 C -0.038(2) 0.3595(11) 0.6258(16) 0.267(14) Uani 1 1 d U
C42 C -0.176(2) 0.3375(13) 0.6680(15) 0.269(13) Uani 1 1 d U
C43 C -0.0666(18) 0.2671(11) 0.9317(10) 0.200(8) Uani 1 1 d DU
C44 C -0.031(3) 0.2326(15) 0.9718(14) 0.289(15) Uani 1 1 d DU
C45 C -0.026(2) 0.3210(12) 0.9282(16) 0.270(13) Uani 1 1 d U
C46 C 0.0039(19) 0.2062(9) 0.5234(10) 0.176(7) Uani 1 1 d DU
C47 C -0.010(3) 0.2050(13) 0.4674(11) 0.285(18) Uani 1 1 d DU
C48 C 0.081(3) 0.2301(13) 0.5413(15) 0.280(14) Uani 1 1 d U
C49 C 0.053(2) 0.0876(12) 0.9960(11) 0.195(8) Uani 1 1 d DU
C50 C 0.146(2) 0.1034(18) 0.9946(17) 0.32(2) Uani 1 1 d DU
C51 C 0.028(3) 0.1421(13) 0.9953(16) 0.306(15) Uani 1 1 d DU
C52 C 0.0283(15) -0.0401(9) 0.5582(8) 0.150(9) Uani 1 1 d .
C53 C 0.1048(15) -0.0462(10) 0.5291(8) 0.163(10) Uani 1 1 d .
C54 C -0.0485(15) -0.0681(8) 0.5540(8) 0.152(9) Uani 1 1 d .
C55 C 0.0424(16) -0.1071(7) 0.8343(9) 0.142(6) Uani 1 1 d U
C56 C 0.0939(16) -0.1052(9) 0.8846(8) 0.163(9) Uani 1 1 d .
C57 C -0.0349(18) -0.1306(9) 0.8264(10) 0.184(11) Uani 1 1 d .
C58 C 0.3424(15) 0.2182(9) 0.6528(10) 0.161(7) Uani 1 1 d U
C59 C 0.3401(19) 0.2529(12) 0.6062(12) 0.231(12) Uani 1 1 d U
C60 C 0.376(2) 0.2488(13) 0.6966(13) 0.234(12) Uani 1 1 d U
C61 C 0.3485(15) 0.1703(11) 0.8782(12) 0.202(12) Uani 1 1 d U
C62 C 0.3867(14) 0.2173(11) 0.8560(11) 0.192(12) Uani 1 1 d .
C63 C 0.3622(19) 0.1641(12) 0.9342(14) 0.238(13) Uani 1 1 d U
C64 C 0.2774(18) 0.0800(11) 0.5302(11) 0.176(7) Uani 1 1 d U
C65 C 0.365(2) 0.0822(13) 0.5371(13) 0.237(12) Uani 1 1 d U
C66 C 0.252(2) 0.1208(13) 0.4969(12) 0.238(12) Uani 1 1 d U
C67 C 0.3908(15) 0.0353(10) 0.7041(11) 0.164(7) Uani 1 1 d DU
C68 C 0.3987(19) -0.0073(12) 0.6654(13) 0.232(12) Uani 1 1 d U
C69 C 0.4371(19) 0.0335(14) 0.7545(12) 0.249(13) Uani 1 1 d DU
C70 C 0.3166(18) 0.0019(10) 0.9149(12) 0.179(7) Uani 1 1 d DU
C71 C 0.387(2) -0.0075(15) 0.8885(16) 0.276(14) Uani 1 1 d U
C72 C 0.324(4) 0.014(2) 0.9703(14) 0.43(3) Uani 1 1 d DU

loop_
_atom_site_aniso_label
_atom_site_aniso_U_11
_atom_site_aniso_U_22
_atom_site_aniso_U_33
_atom_site_aniso_U_23
_atom_site_aniso_U_13
_atom_site_aniso_U_12
Co1 0.0893(14) 0.0404(9) 0.1014(15) 0.0003(9) 0.0150(11) -0.0111(9)
Co2 0.0691(12) 0.0467(9) 0.1178(16) -0.0028(10) 0.0001(11) -0.0054(8)
Ti1 0.0620(16) 0.0614(15) 0.159(3) -0.0058(17) 0.0071(17) 0.0161(12)
Ti2 0.092(2) 0.0614(15) 0.142(3) 0.0120(17) -0.0266(19) 0.0198(14)
Ti3 0.0735(17) 0.0628(15) 0.133(2) -0.0140(16) 0.0385(16) -0.0019(13)
Ti4 0.0638(15) 0.0510(13) 0.129(2) -0.0029(14) 0.0236(15) -0.0058(11)
Ti5 0.0693(17) 0.0557(14) 0.130(2) 0.0007(15) -0.0188(16) 0.0017(12)
Ti6 0.0909(19) 0.0383(12) 0.123(2) 0.0120(14) -0.0005(16) 0.0071(12)
Ti7 0.0747(16) 0.0445(12) 0.112(2) -0.0108(13) 0.0204(14) 0.0033(11)
Ti8 0.098(2) 0.0548(14) 0.0887(18) 0.0115(13) -0.0106(15) 0.0026(13)
Ti9 0.0776(16) 0.0500(12) 0.0862(18) 0.0043(12) 0.0226(13) -0.0029(11)
Ti10 0.0766(16) 0.0426(11) 0.0850(17) -0.0002(12) 0.0012(13) 0.0030(11)
Ti11 0.0724(15) 0.0367(11) 0.0874(17) 0.0057(11) 0.0092(13) 0.0017(10)
Ti12 0.0789(17) 0.0488(12) 0.0924(18) 0.0044(13) 0.0185(14) -0.0101(11)
Ti13 0.0634(15) 0.0477(12) 0.0899(17) -0.0019(12) 0.0104(12) -0.0056(10)
Ti14 0.0871(18) 0.0577(14) 0.0852(18) 0.0018(13) 0.0200(14) -0.0046(12)
Ti15 0.0556(14) 0.0528(12) 0.0901(17) -0.0013(12) 0.0148(12) 0.0053(10)
Ti16 0.0700(15) 0.0499(12) 0.0834(17) 0.0060(12) 0.0023(12) 0.0060(11)
Ti17 0.0560(13) 0.0368(10) 0.0879(16) 0.0031(11) 0.0076(11) 0.0022(9)
O1 0.067(6) 0.054(5) 0.116(8) -0.001(5) 0.015(5) 0.002(4)
O2 0.065(6) 0.055(5) 0.146(9) -0.009(6) -0.003(6) 0.009(4)
O3 0.072(6) 0.040(4) 0.141(9) -0.009(5) 0.025(6) 0.009(4)
O4 0.082(7) 0.053(5) 0.154(10) 0.005(6) 0.000(6) 0.023(5)
O5 0.067(6) 0.097(8) 0.229(13) -0.025(8) 0.020(8) 0.032(6)
O6 0.055(5) 0.033(4) 0.099(6) 0.003(4) 0.006(4) 0.010(3)
O7 0.094(7) 0.047(5) 0.106(7) 0.005(5) -0.015(5) 0.002(4)
O8 0.129(10) 0.095(8) 0.198(12) 0.029(8) -0.059(9) 0.053(7)
O9 0.088(7) 0.058(5) 0.120(8) 0.008(5) -0.020(6) 0.006(5)
O10 0.081(6) 0.054(5) 0.102(7) -0.003(5) 0.029(5) -0.009(4)
O11 0.063(5) 0.046(4) 0.095(6) 0.000(4) 0.023(4) -0.007(4)
O12 0.093(8) 0.109(8) 0.171(11) -0.016(8) 0.077(7) 0.004(6)
O13 0.063(5) 0.043(4) 0.085(6) 0.014(4) 0.022(4) 0.004(4)
O14 0.060(5) 0.054(5) 0.112(7) 0.010(5) 0.011(5) -0.013(4)
O15 0.072(6) 0.050(5) 0.106(7) 0.006(5) -0.001(5) -0.001(4)
O16 0.068(6) 0.073(6) 0.176(11) 0.003(7) 0.050(7) -0.020(5)
O17 0.075(6) 0.050(5) 0.103(7) -0.001(5) -0.009(5) 0.004(4)
O18 0.054(5) 0.052(5) 0.090(6) 0.002(4) 0.009(4) 0.000(4)
O19 0.067(6) 0.104(8) 0.164(11) 0.002(7) -0.052(6) -0.001(6)
O20 0.064(5) 0.044(4) 0.084(6) 0.006(4) -0.005(4) 0.005(4)
O21 0.158(10) 0.040(5) 0.154(10) 0.027(6) -0.008(8) 0.017(6)
O22 0.073(6) 0.046(4) 0.096(7) 0.001(4) 0.004(5) -0.002(4)
O23 0.085(6) 0.038(4) 0.115(8) 0.010(5) 0.015(5) 0.004(4)
O24 0.110(8) 0.058(5) 0.125(8) -0.022(6) 0.030(6) 0.008(5)
O25 0.060(5) 0.036(4) 0.095(6) -0.003(4) 0.020(4) -0.001(3)
O26 0.093(7) 0.051(5) 0.084(6) 0.008(5) 0.002(5) -0.002(4)
O27 0.161(10) 0.073(6) 0.093(7) 0.036(6) -0.008(7) -0.001(6)
O28 0.091(6) 0.044(4) 0.074(6) 0.010(4) 0.012(5) -0.005(4)
O29 0.116(8) 0.095(7) 0.080(7) -0.003(6) 0.029(6) -0.006(6)
O30 0.073(6) 0.048(4) 0.082(6) 0.007(4) 0.011(4) 0.002(4)
O31 0.065(5) 0.045(4) 0.071(5) 0.000(4) 0.000(4) 0.002(4)
O32 0.065(5) 0.048(4) 0.078(6) -0.001(4) 0.008(4) 0.003(4)
O33 0.097(7) 0.056(5) 0.082(6) -0.006(5) 0.004(5) 0.006(5)
O34 0.067(5) 0.040(4) 0.077(6) 0.007(4) 0.007(4) 0.001(4)
O35 0.108(7) 0.038(4) 0.097(7) 0.014(4) 0.005(5) 0.015(4)
O36 0.113(8) 0.080(6) 0.109(8) 0.005(6) 0.037(6) -0.036(6)
O37 0.063(5) 0.063(5) 0.089(6) 0.006(5) 0.023(5) -0.009(4)
O38 0.059(5) 0.053(5) 0.087(6) 0.005(4) 0.012(4) -0.018(4)
O39 0.055(5) 0.044(4) 0.078(5) -0.001(4) 0.011(4) -0.003(3)
O40 0.076(6) 0.067(6) 0.099(7) -0.011(5) -0.018(5) -0.016(5)
O41 0.068(5) 0.036(4) 0.076(5) 0.001(4) 0.015(4) -0.003(3)
O42 0.130(9) 0.130(9) 0.100(8) -0.006(7) 0.052(7) -0.016(7)
O43 0.063(6) 0.086(6) 0.120(8) -0.004(6) 0.018(5) 0.016(5)
O44 0.094(7) 0.096(7) 0.126(9) 0.032(6) -0.016(6) 0.030(6)
N1 0.097(9) 0.046(6) 0.104(10) 0.008(7) 0.012(7) -0.019(6)
N2 0.079(8) 0.060(7) 0.116(11) -0.013(7) 0.021(7) -0.015(6)
N3 0.084(9) 0.055(7) 0.132(11) 0.002(7) 0.013(8) 0.004(6)
N4 0.063(8) 0.070(8) 0.174(14) 0.008(8) 0.004(8) -0.003(6)
C1 0.161(17) 0.071(10) 0.107(14) 0.013(10) 0.012(12) -0.030(10)
C2 0.18(2) 0.078(11) 0.139(17) 0.035(12) -0.005(14) -0.047(13)
C3 0.132(16) 0.055(9) 0.146(18) 0.027(11) 0.007(13) -0.022(9)
C4 0.096(12) 0.054(9) 0.137(15) 0.015(10) 0.005(11) -0.020(8)
C5 0.099(12) 0.046(8) 0.118(13) 0.011(9) 0.021(10) -0.004(7)
C6 0.126(15) 0.073(10) 0.124(15) -0.011(11) 0.040(12) -0.021(10)
C7 0.20(2) 0.096(13) 0.094(13) -0.028(11) 0.019(13) -0.052(14)
C8 0.18(2) 0.092(13) 0.122(16) -0.031(12) 0.039(14) -0.067(13)
C9 0.097(12) 0.061(9) 0.132(15) -0.017(10) 0.015(10) -0.033(8)
C10 0.079(10) 0.041(7) 0.157(16) -0.022(9) 0.032(10) -0.029(7)
C11 0.140(17) 0.048(9) 0.21(2) -0.009(14) -0.012(18) -0.026(10)
C12 0.132(16) 0.062(11) 0.17(2) -0.022(13) 0.006(16) -0.041(10)
C13 0.134(15) 0.028(6) 0.119(13) 0.006(7) 0.018(11) -0.004(8)
C14 0.105(14) 0.104(14) 0.175(19) 0.029(14) 0.030(13) 0.018(12)
C15 0.125(17) 0.040(8) 0.29(3) -0.010(12) 0.051(18) -0.019(10)
C16 0.150(19) 0.053(9) 0.21(2) -0.006(12) 0.053(16) -0.042(11)
C17 0.100(13) 0.058(9) 0.140(15) -0.001(9) 0.012(11) -0.032(9)
C18 0.103(16) 0.089(13) 0.26(3) -0.002(16) -0.012(17) -0.025(12)
C19 0.085(15) 0.125(19) 0.45(5) -0.03(3) 0.04(2) -0.038(14)
C20 0.14(2) 0.103(18) 0.38(4) -0.03(2) -0.01(3) -0.061(17)
C21 0.101(15) 0.078(13) 0.30(3) -0.013(16) 0.020(18) -0.046(12)
C22 0.101(14) 0.056(9) 0.20(2) 0.002(11) 0.024(13) -0.029(9)
C23 0.18(3) 0.076(14) 0.34(4) -0.004(19) 0.06(3) -0.069(17)
C24 0.17(3) 0.100(18) 0.36(4) -0.03(2) 0.06(3) -0.085(18)
C25 0.149(12) 0.196(15) 0.264(17) -0.035(14) 0.022(15) -0.029(14)
C26 0.25(2) 0.27(2) 0.31(3) -0.07(2) 0.03(2) -0.04(2)
C27 0.21(2) 0.28(2) 0.29(3) 0.014(19) 0.00(2) -0.06(2)
C28 0.183(16) 0.183(16) 0.266(19) 0.076(15) -0.068(16) 0.054(13)
C29 0.29(3) 0.29(3) 0.29(3) 0.08(2) -0.02(2) 0.04(2)
C30 0.26(3) 0.34(4) 0.31(4) 0.10(3) -0.08(3) 0.02(3)
C31 0.130(15) 0.212(17) 0.195(18) -0.006(16) 0.078(13) -0.001(14)
C32 0.38(4) 0.39(4) 0.27(3) 0.06(3) 0.03(3) -0.01(3)
C33 0.13(2) 0.41(4) 0.36(4) -0.12(3) 0.07(2) 0.03(3)
C34 0.126(19) 0.20(3) 0.32(3) 0.11(2) 0.10(2) 0.011(16)
C35 0.120(19) 0.27(3) 0.26(3) 0.04(3) 0.11(2) -0.01(2)
C36 0.130(19) 0.23(3) 0.30(3) 0.15(2) 0.05(2) 0.006(18)
C37 0.112(13) 0.184(16) 0.201(17) 0.014(15) -0.057(13) -0.036(13)
C38 0.38(5) 0.24(4) 0.27(4) 0.07(3) -0.18(4) -0.06(4)
C39 0.22(3) 0.35(4) 0.27(3) 0.01(3) -0.07(2) -0.16(3)
C40 0.212(16) 0.138(13) 0.242(17) 0.078(13) 0.005(14) 0.034(13)
C41 0.24(3) 0.18(2) 0.38(3) 0.17(2) 0.04(2) 0.028(19)
C42 0.26(2) 0.25(2) 0.30(2) 0.02(2) 0.03(2) 0.05(2)
C43 0.209(15) 0.182(15) 0.209(15) -0.043(14) 0.017(13) 0.021(14)
C44 0.32(3) 0.32(3) 0.23(3) 0.02(2) -0.01(2) -0.02(2)
C45 0.26(3) 0.190(19) 0.36(3) -0.12(2) 0.00(2) 0.039(19)
C46 0.233(16) 0.130(13) 0.163(14) 0.058(12) -0.026(14) -0.028(13)
C47 0.38(4) 0.25(3) 0.22(3) 0.10(3) -0.08(3) 0.01(3)
C48 0.30(3) 0.24(2) 0.30(3) 0.08(2) -0.04(2) -0.10(2)
C49 0.206(16) 0.227(16) 0.151(13) -0.024(15) 0.008(14) 0.014(15)
C50 0.25(3) 0.40(4) 0.32(4) -0.08(3) -0.08(3) 0.00(3)
C51 0.36(3) 0.28(2) 0.28(3) -0.03(3) -0.01(3) 0.04(3)
C52 0.16(2) 0.20(2) 0.096(14) -0.060(15) -0.009(14) -0.034(18)
C53 0.17(2) 0.22(3) 0.100(15) -0.020(16) 0.020(14) 0.077(19)
C54 0.18(2) 0.146(18) 0.129(17) -0.020(14) -0.044(15) -0.070(16)
C55 0.181(15) 0.099(11) 0.145(14) 0.061(10) -0.028(13) -0.009(11)
C56 0.20(2) 0.18(2) 0.109(16) 0.047(16) 0.004(16) 0.012(18)
C57 0.22(3) 0.14(2) 0.19(2) 0.048(18) -0.01(2) -0.092(19)
C58 0.154(12) 0.167(14) 0.165(14) -0.002(12) 0.054(12) -0.077(12)
C59 0.25(3) 0.25(3) 0.20(2) 0.033(18) 0.10(2) -0.09(2)
C60 0.21(2) 0.25(3) 0.25(3) -0.03(2) 0.01(2) -0.07(2)
C61 0.127(17) 0.23(2) 0.24(3) 0.01(2) -0.111(19) -0.059(17)
C62 0.114(18) 0.22(3) 0.25(3) -0.04(2) 0.030(18) -0.079(18)
C63 0.19(2) 0.25(3) 0.27(3) 0.02(3) -0.13(2) -0.05(2)
C64 0.167(14) 0.208(16) 0.154(14) 0.005(13) 0.066(13) -0.023(15)
C65 0.157(18) 0.30(3) 0.26(3) 0.02(2) 0.07(2) 0.03(2)
C66 0.25(3) 0.28(3) 0.18(2) 0.07(2) 0.02(2) -0.09(2)
C67 0.117(12) 0.177(14) 0.200(16) -0.024(13) 0.032(12) 0.041(12)
C68 0.19(2) 0.24(3) 0.27(3) -0.07(2) 0.08(2) 0.02(2)
C69 0.17(2) 0.29(3) 0.28(2) -0.07(2) -0.035(19) 0.02(2)
C70 0.142(15) 0.208(16) 0.185(17) 0.005(15) -0.019(12) 0.060(14)
C71 0.14(2) 0.34(3) 0.35(3) -0.02(3) 0.01(2) 0.09(2)
C72 0.41(6) 0.64(8) 0.23(4) 0.07(5) -0.07(4) 0.10(6)

loop_
_atom_type_symbol
_atom_type_description
_atom_type_scat_dispersion_real
_atom_type_scat_dispersion_imag
_atom_type_scat_source
C C 0.0033 0.0016 'International Tables Vol C Tables 4.2.6.8 and 6.1.1.4'
H H 0.0000 0.0000 'International Tables Vol C Tables 4.2.6.8 and 6.1.1.4'
N N 0.0061 0.0033 'International Tables Vol C Tables 4.2.6.8 and 6.1.1.4'
O O 0.0106 0.0060 'International Tables Vol C Tables 4.2.6.8 and 6.1.1.4'
Ti Ti 0.2776 0.4457 'International Tables Vol C Tables 4.2.6.8 and 6.1.1.4'
Co Co 0.3494 0.9721 'International Tables Vol C Tables 4.2.6.8 and 6.1.1.4'

loop_
_geom_angle_atom_site_label_1
_geom_angle_atom_site_label_2
_geom_angle_atom_site_label_3
_geom_angle
O25 Co1 O22 100.0(3)
O25 Co1 N1 168.7(5)
O22 Co1 N1 91.3(4)
O25 Co1 N2 91.1(4)
O22 Co1 N2 168.9(4)
N1 Co1 N2 77.6(5)
O25 Co1 O23 77.4(3)
O22 Co1 O23 77.2(3)
N1 Co1 O23 105.3(4)
N2 Co1 O23 105.5(4)
O25 Co1 O38 76.7(3)
O22 Co1 O38 77.6(3)
N1 Co1 O38 106.1(4)
N2 Co1 O38 105.3(4)
O23 Co1 O38 139.8(3)
O25 Co1 Ti12 91.8(2)
O22 Co1 Ti12 38.5(2)
N1 Co1 Ti12 97.2(4)
N2 Co1 Ti12 142.0(3)
O23 Co1 Ti12 112.1(2)
O38 Co1 Ti12 39.4(2)
O25 Co1 Ti7 38.7(2)
O22 Co1 Ti7 91.3(2)
N1 Co1 Ti7 141.9(3)
N2 Co1 Ti7 97.5(3)
O23 Co1 Ti7 38.9(2)
O38 Co1 Ti7 111.55(19)
Ti12 Co1 Ti7 108.08(8)
O25 Co1 Ti13 38.5(2)
O22 Co1 Ti13 91.9(2)
N1 Co1 Ti13 142.0(3)
N2 Co1 Ti13 96.8(4)
O23 Co1 Ti13 112.2(2)
O38 Co1 Ti13 38.5(2)
Ti12 Co1 Ti13 64.22(8)
Ti7 Co1 Ti13 75.78(7)
O25 Co1 Ti6 92.0(2)
O22 Co1 Ti6 38.3(2)
N1 Co1 Ti6 96.9(4)
N2 Co1 Ti6 142.2(3)
O23 Co1 Ti6 39.3(3)
O38 Co1 Ti6 112.1(2)
Ti12 Co1 Ti6 75.49(9)
Ti7 Co1 Ti6 63.98(9)
Ti13 Co1 Ti6 108.65(8)
O15 Co2 O34 99.9(3)
O15 Co2 N4 92.2(4)
O34 Co2 N4 167.4(4)
O15 Co2 N3 170.0(4)
O34 Co2 N3 90.0(4)
N4 Co2 N3 77.9(5)
O15 Co2 O17 76.7(3)
O34 Co2 O17 77.7(3)
N4 Co2 O17 108.7(5)
N3 Co2 O17 105.1(4)
O15 Co2 O14 77.1(3)
O34 Co2 O14 76.4(3)
N4 Co2 O14 103.3(5)
N3 Co2 O14 106.2(4)
O17 Co2 O14 139.0(3)
O15 Co2 Ti10 91.7(2)
O34 Co2 Ti10 38.5(2)
N4 Co2 Ti10 145.4(4)
N3 Co2 Ti10 95.8(4)
O17 Co2 Ti10 39.6(2)
O14 Co2 Ti10 111.1(2)
O15 Co2 Ti4 38.4(3)
O34 Co2 Ti4 90.7(2)
N4 Co2 Ti4 96.8(4)
N3 Co2 Ti4 143.1(4)
O17 Co2 Ti4 111.1(2)
O14 Co2 Ti4 38.9(2)
Ti10 Co2 Ti4 107.33(8)
O15 Co2 Ti5 38.5(3)
O34 Co2 Ti5 91.7(2)
N4 Co2 Ti5 100.0(4)
N3 Co2 Ti5 141.5(4)
O17 Co2 Ti5 38.4(2)
O14 Co2 Ti5 111.6(2)
Ti10 Co2 Ti5 64.05(8)
Ti4 Co2 Ti5 75.33(9)
O15 Co2 Ti11 91.9(3)
O34 Co2 Ti11 38.6(2)
N4 Co2 Ti11 138.4(4)
N3 Co2 Ti11 96.3(4)
O17 Co2 Ti11 112.5(2)
O14 Co2 Ti11 38.2(2)
Ti10 Co2 Ti11 75.73(8)
Ti4 Co2 Ti11 63.53(8)
Ti5 Co2 Ti11 108.60(8)
O5 Ti1 O4 99.9(5)
O5 Ti1 O3 100.9(5)
O4 Ti1 O3 107.4(4)
O5 Ti1 O1 98.6(5)
O4 Ti1 O1 158.0(4)
O3 Ti1 O1 80.5(4)
O5 Ti1 O2 97.5(5)
O4 Ti1 O2 79.9(4)
O3 Ti1 O2 158.6(4)
O1 Ti1 O2 86.0(4)
O5 Ti1 O6 172.0(4)
O4 Ti1 O6 75.4(3)
O3 Ti1 O6 74.7(3)
O1 Ti1 O6 87.4(3)
O2 Ti1 O6 88.2(3)
O5 Ti1 Ti2 101.7(5)
O4 Ti1 Ti2 41.7(3)
O3 Ti1 Ti2 144.6(3)
O1 Ti1 Ti2 122.2(3)
O2 Ti1 Ti2 38.2(3)
O6 Ti1 Ti2 79.3(2)
O5 Ti1 Ti3 102.9(5)
O4 Ti1 Ti3 144.3(3)
O3 Ti1 Ti3 41.5(3)
O1 Ti1 Ti3 39.0(3)
O2 Ti1 Ti3 123.2(3)
O6 Ti1 Ti3 78.4(2)
Ti2 Ti1 Ti3 151.32(11)
O5 Ti1 Ti6 132.0(4)
O4 Ti1 Ti6 34.5(3)
O3 Ti1 Ti6 86.7(3)
O1 Ti1 Ti6 129.4(3)
O2 Ti1 Ti6 89.1(3)
O6 Ti1 Ti6 42.02(19)
Ti2 Ti1 Ti6 57.96(10)
Ti3 Ti1 Ti6 112.76(11)
O5 Ti1 Ti7 132.4(4)
O4 Ti1 Ti7 87.3(3)
O3 Ti1 Ti7 34.0(3)
O1 Ti1 Ti7 89.0(3)
O2 Ti1 Ti7 129.9(3)
O6 Ti1 Ti7 41.8(2)
Ti2 Ti1 Ti7 113.56(11)
Ti3 Ti1 Ti7 57.12(9)
Ti6 Ti1 Ti7 57.36(8)
O8 Ti2 O2 122.0(6)
O8 Ti2 O7 123.0(5)
O2 Ti2 O7 114.9(4)
O8 Ti2 O9 106.4(5)
O2 Ti2 O9 82.9(4)
O7 Ti2 O9 82.7(4)
O8 Ti2 O4 101.3(5)
O2 Ti2 O4 82.9(4)
O7 Ti2 O4 81.9(4)
O9 Ti2 O4 152.2(4)
O8 Ti2 Ti8 123.6(5)
O2 Ti2 Ti8 101.0(3)
O7 Ti2 Ti8 41.7(3)
O9 Ti2 Ti8 41.0(3)
O4 Ti2 Ti8 119.9(3)
O8 Ti2 Ti1 119.2(5)
O2 Ti2 Ti1 41.8(3)
O7 Ti2 Ti1 100.3(3)
O9 Ti2 Ti1 120.7(3)
O4 Ti2 Ti1 41.1(3)
Ti8 Ti2 Ti1 117.14(12)
O8 Ti2 Ti5 123.6(4)
O2 Ti2 Ti5 41.1(3)
O7 Ti2 Ti5 100.7(3)
O9 Ti2 Ti5 41.8(3)
O4 Ti2 Ti5 119.9(3)
Ti8 Ti2 Ti5 67.70(9)
Ti1 Ti2 Ti5 80.49(11)
O8 Ti2 Ti6 120.5(4)
O2 Ti2 Ti6 100.3(3)
O7 Ti2 Ti6 40.8(3)
O9 Ti2 Ti6 119.4(3)
O4 Ti2 Ti6 41.1(3)
Ti8 Ti2 Ti6 80.07(10)
Ti1 Ti2 Ti6 66.93(11)
Ti5 Ti2 Ti6 115.76(11)
O12 Ti3 O11 122.9(5)
O12 Ti3 O1 121.7(5)
O11 Ti3 O1 115.4(4)
O12 Ti3 O10 104.1(5)
O11 Ti3 O10 82.4(4)
O1 Ti3 O10 83.3(4)
O12 Ti3 O3 103.6(5)
O11 Ti3 O3 83.0(4)
O1 Ti3 O3 81.9(4)
O10 Ti3 O3 152.3(4)
O12 Ti3 Ti9 121.6(5)
O11 Ti3 Ti9 41.4(2)
O1 Ti3 Ti9 101.8(3)
O10 Ti3 Ti9 41.0(3)
O3 Ti3 Ti9 120.6(3)
O12 Ti3 Ti1 120.4(5)
O11 Ti3 Ti1 101.6(3)
O1 Ti3 Ti1 41.0(3)
O10 Ti3 Ti1 120.5(3)
O3 Ti3 Ti1 41.0(3)
Ti9 Ti3 Ti1 118.05(11)
O12 Ti3 Ti4 121.8(4)
O11 Ti3 Ti4 100.8(3)
O1 Ti3 Ti4 41.4(3)
O10 Ti3 Ti4 41.8(3)
O3 Ti3 Ti4 119.3(3)
Ti9 Ti3 Ti4 68.06(9)
Ti1 Ti3 Ti4 80.05(11)
O12 Ti3 Ti7 122.5(4)
O11 Ti3 Ti7 41.5(2)
O1 Ti3 Ti7 100.1(3)
O10 Ti3 Ti7 119.6(3)
O3 Ti3 Ti7 41.6(3)
Ti9 Ti3 Ti7 80.35(9)
Ti1 Ti3 Ti7 67.62(10)
Ti4 Ti3 Ti7 115.73(11)
O16 Ti4 O14 99.4(4)
O16 Ti4 O15 101.4(5)
O14 Ti4 O15 91.1(4)
O16 Ti4 O1 96.6(4)
O14 Ti4 O1 164.0(4)
O15 Ti4 O1 86.8(4)
O16 Ti4 O10 95.6(5)
O14 Ti4 O10 99.4(4)
O15 Ti4 O10 158.3(4)
O1 Ti4 O10 77.9(4)
O16 Ti4 O13 167.6(5)
O14 Ti4 O13 76.9(3)
O15 Ti4 O13 90.5(3)
O1 Ti4 O13 87.2(3)
O10 Ti4 O13 73.6(3)
O16 Ti4 Co2 101.0(4)
O14 Ti4 Co2 49.3(3)
O15 Ti4 Co2 42.0(2)
O1 Ti4 Co2 128.1(3)
O10 Ti4 Co2 146.4(3)
O13 Ti4 Co2 85.6(2)
O16 Ti4 Ti3 98.6(4)
O14 Ti4 Ti3 136.9(3)
O15 Ti4 Ti3 123.0(3)
O1 Ti4 Ti3 38.0(3)
O10 Ti4 Ti3 39.9(2)
O13 Ti4 Ti3 77.2(2)
Co2 Ti4 Ti3 157.68(11)
O16 Ti4 Ti11 131.0(3)
O14 Ti4 Ti11 32.3(2)
O15 Ti4 Ti11 90.3(3)
O1 Ti4 Ti11 131.8(3)
O10 Ti4 Ti11 88.7(3)
O13 Ti4 Ti11 44.67(19)
Co2 Ti4 Ti11 58.47(8)
Ti3 Ti4 Ti11 114.39(11)
O16 Ti4 Ti9 125.8(4)
O14 Ti4 Ti9 82.9(3)
O15 Ti4 Ti9 132.8(3)
O1 Ti4 Ti9 86.9(3)
O10 Ti4 Ti9 32.3(2)
O13 Ti4 Ti9 42.4(2)
Co2 Ti4 Ti9 118.76(9)
Ti3 Ti4 Ti9 54.93(8)
Ti11 Ti4 Ti9 61.07(8)
O19 Ti5 O17 99.1(5)
O19 Ti5 O15 102.9(5)
O17 Ti5 O15 90.3(4)
O19 Ti5 O2 97.3(5)
O17 Ti5 O2 163.5(4)
O15 Ti5 O2 87.5(4)
O19 Ti5 O9 95.5(5)
O17 Ti5 O9 100.4(4)
O15 Ti5 O9 157.0(4)
O2 Ti5 O9 76.4(4)
O19 Ti5 O20 167.3(5)
O17 Ti5 O20 77.1(3)
O15 Ti5 O20 89.4(3)
O2 Ti5 O20 86.6(3)
O9 Ti5 O20 73.5(3)
O19 Ti5 Co2 101.6(4)
O17 Ti5 Co2 48.5(3)
O15 Ti5 Co2 42.1(3)
O2 Ti5 Co2 128.8(3)
O9 Ti5 Co2 146.3(3)
O20 Ti5 Co2 85.1(2)
O19 Ti5 Ti2 98.8(4)
O17 Ti5 Ti2 137.5(3)
O15 Ti5 Ti2 122.4(3)
O2 Ti5 Ti2 36.8(3)
O9 Ti5 Ti2 39.6(3)
O20 Ti5 Ti2 77.0(2)
Co2 Ti5 Ti2 156.96(12)
O19 Ti5 Ti10 131.4(4)
O17 Ti5 Ti10 32.9(3)
O15 Ti5 Ti10 88.6(3)
O2 Ti5 Ti10 130.7(3)
O9 Ti5 Ti10 89.5(3)
O20 Ti5 Ti10 44.2(2)
Co2 Ti5 Ti10 57.47(7)
Ti2 Ti5 Ti10 114.47(11)
O19 Ti5 Ti8 126.0(4)
O17 Ti5 Ti8 83.5(3)
O15 Ti5 Ti8 131.2(3)
O2 Ti5 Ti8 85.7(3)
O9 Ti5 Ti8 32.7(3)
O20 Ti5 Ti8 42.0(2)
Co2 Ti5 Ti8 118.05(10)
Ti2 Ti5 Ti8 54.97(9)
Ti10 Ti5 Ti8 61.32(8)
O21 Ti6 O22 101.6(5)
O21 Ti6 O23 100.3(5)
O22 Ti6 O23 90.1(4)
O21 Ti6 O4 96.3(5)
O22 Ti6 O4 157.0(3)
O23 Ti6 O4 100.8(4)
O21 Ti6 O7 95.8(5)
O22 Ti6 O7 87.0(4)
O23 Ti6 O7 163.9(3)
O4 Ti6 O7 76.8(4)
O21 Ti6 O6 170.0(5)
O22 Ti6 O6 88.0(3)
O23 Ti6 O6 77.0(3)
O4 Ti6 O6 75.0(3)
O7 Ti6 O6 87.1(3)
O21 Ti6 Co1 101.1(4)
O22 Ti6 Co1 41.9(3)
O23 Ti6 Co1 48.6(3)
O4 Ti6 Co1 146.9(3)
O7 Ti6 Co1 128.4(3)
O6 Ti6 Co1 84.4(2)
O21 Ti6 Ti2 98.8(4)
O22 Ti6 Ti2 122.0(3)
O23 Ti6 Ti2 137.9(3)
O4 Ti6 Ti2 39.9(3)
O7 Ti6 Ti2 37.0(3)
O6 Ti6 Ti2 77.8(2)
Co1 Ti6 Ti2 156.87(10)
O21 Ti6 Ti7 132.4(4)
O22 Ti6 Ti7 88.4(3)
O23 Ti6 Ti7 32.5(2)
O4 Ti6 Ti7 90.1(3)
O7 Ti6 Ti7 131.4(3)
O6 Ti6 Ti7 44.4(2)
Co1 Ti6 Ti7 57.46(8)
Ti2 Ti6 Ti7 114.99(11)
O21 Ti6 Ti1 127.4(4)
O22 Ti6 Ti1 130.9(3)
O23 Ti6 Ti1 83.7(3)
O4 Ti6 Ti1 33.1(3)
O7 Ti6 Ti1 86.1(3)
O6 Ti6 Ti1 43.1(2)
Co1 Ti6 Ti1 118.35(11)
Ti2 Ti6 Ti1 55.10(10)
Ti7 Ti6 Ti1 61.70(9)
O24 Ti7 O23 98.4(4)
O24 Ti7 O25 100.9(4)
O23 Ti7 O25 91.2(4)
O24 Ti7 O3 96.8(4)
O23 Ti7 O3 99.9(4)
O25 Ti7 O3 157.5(3)
O24 Ti7 O11 96.9(4)
O23 Ti7 O11 164.8(4)
O25 Ti7 O11 86.3(3)
O3 Ti7 O11 77.8(3)
O24 Ti7 O6 169.1(4)
O23 Ti7 O6 77.5(3)
O25 Ti7 O6 89.4(3)
O3 Ti7 O6 74.2(3)
O11 Ti7 O6 87.5(3)
O24 Ti7 Co1 99.9(3)
O23 Ti7 Co1 49.4(3)
O25 Ti7 Co1 42.1(2)
O3 Ti7 Co1 146.7(3)
O11 Ti7 Co1 127.8(2)
O6 Ti7 Co1 85.1(2)
O24 Ti7 Ti3 99.9(3)
O23 Ti7 Ti3 137.8(3)
O25 Ti7 Ti3 121.9(2)
O3 Ti7 Ti3 40.3(2)
O11 Ti7 Ti3 37.5(2)
O6 Ti7 Ti3 77.5(2)
Co1 Ti7 Ti3 156.98(10)
O24 Ti7 Ti6 131.1(3)
O23 Ti7 Ti6 33.3(3)
O25 Ti7 Ti6 89.8(3)
O3 Ti7 Ti6 88.9(3)
O11 Ti7 Ti6 131.6(3)
O6 Ti7 Ti6 44.2(2)
Co1 Ti7 Ti6 58.56(8)
Ti3 Ti7 Ti6 114.43(12)
O24 Ti7 Ti1 127.3(4)
O23 Ti7 Ti1 83.6(3)
O25 Ti7 Ti1 131.8(3)
O3 Ti7 Ti1 32.7(3)
O11 Ti7 Ti1 86.9(3)
O6 Ti7 Ti1 42.6(2)
Co1 Ti7 Ti1 118.69(11)
Ti3 Ti7 Ti1 55.26(9)
Ti6 Ti7 Ti1 60.94(9)
O27 Ti8 O26 100.9(5)
O27 Ti8 O9 99.4(5)
O26 Ti8 O9 107.4(4)
O27 Ti8 O28 99.3(5)
O26 Ti8 O28 80.3(4)
O9 Ti8 O28 158.0(4)
O27 Ti8 O7 97.9(5)
O26 Ti8 O7 158.2(4)
O9 Ti8 O7 80.1(4)
O28 Ti8 O7 85.9(4)
O27 Ti8 O20 171.4(4)
O26 Ti8 O20 75.0(3)
O9 Ti8 O20 75.1(4)
O28 Ti8 O20 87.6(3)
O7 Ti8 O20 87.8(3)
O27 Ti8 Ti2 101.5(4)
O26 Ti8 Ti2 144.0(3)
O9 Ti8 Ti2 41.0(3)
O28 Ti8 Ti2 122.9(3)
O7 Ti8 Ti2 39.1(3)
O20 Ti8 Ti2 78.8(2)
O27 Ti8 Ti14 103.3(4)
O26 Ti8 Ti14 41.5(3)
O9 Ti8 Ti14 144.4(3)
O28 Ti8 Ti14 38.8(2)
O7 Ti8 Ti14 122.8(3)
O20 Ti8 Ti14 78.8(2)
Ti2 Ti8 Ti14 151.53(13)
O27 Ti8 Ti10 132.6(4)
O26 Ti8 Ti10 34.4(3)
O9 Ti8 Ti10 87.1(3)
O28 Ti8 Ti10 88.8(2)
O7 Ti8 Ti10 129.4(3)
O20 Ti8 Ti10 41.7(2)
Ti2 Ti8 Ti10 112.78(11)
Ti14 Ti8 Ti10 57.32(8)
O27 Ti8 Ti5 131.2(4)
O26 Ti8 Ti5 86.7(3)
O9 Ti8 Ti5 34.4(3)
O28 Ti8 Ti5 129.5(2)
O7 Ti8 Ti5 89.2(3)
O20 Ti8 Ti5 41.9(2)
Ti2 Ti8 Ti5 57.33(9)
Ti14 Ti8 Ti5 112.92(10)
Ti10 Ti8 Ti5 57.22(7)
O29 Ti9 O30 98.4(4)
O29 Ti9 O10 100.5(4)
O30 Ti9 O10 107.4(4)
O29 Ti9 O41 98.8(4)
O30 Ti9 O41 79.6(3)
O10 Ti9 O41 158.1(4)
O29 Ti9 O11 99.8(4)
O30 Ti9 O11 158.6(4)
O10 Ti9 O11 80.1(3)
O41 Ti9 O11 86.6(3)
O29 Ti9 O13 170.0(4)
O30 Ti9 O13 75.9(3)
O10 Ti9 O13 73.9(3)
O41 Ti9 O13 88.4(3)
O11 Ti9 O13 87.5(3)
O29 Ti9 Ti16 101.5(4)
O30 Ti9 Ti16 41.1(2)
O10 Ti9 Ti16 143.9(3)
O41 Ti9 Ti16 38.5(2)
O11 Ti9 Ti16 123.3(2)
O13 Ti9 Ti16 79.8(2)
O29 Ti9 Ti3 103.4(4)
O30 Ti9 Ti3 144.3(3)
O10 Ti9 Ti3 41.2(2)
O41 Ti9 Ti3 123.5(2)
O11 Ti9 Ti3 38.9(2)
O13 Ti9 Ti3 78.0(2)
Ti16 Ti9 Ti3 151.77(12)
O29 Ti9 Ti11 130.4(3)
O30 Ti9 Ti11 34.8(3)
O10 Ti9 Ti11 86.2(3)
O41 Ti9 Ti11 89.1(2)
O11 Ti9 Ti11 129.6(3)
O13 Ti9 Ti11 42.21(19)
Ti16 Ti9 Ti11 57.81(8)
Ti3 Ti9 Ti11 112.52(11)
O29 Ti9 Ti4 131.6(4)
O30 Ti9 Ti4 87.4(3)
O10 Ti9 Ti4 33.9(3)
O41 Ti9 Ti4 129.4(3)
O11 Ti9 Ti4 88.8(3)
O13 Ti9 Ti4 41.1(2)
Ti16 Ti9 Ti4 113.12(10)
Ti3 Ti9 Ti4 57.02(8)
Ti11 Ti9 Ti4 57.06(7)
O33 Ti10 O34 102.6(4)
O33 Ti10 O17 96.8(4)
O34 Ti10 O17 91.9(4)
O33 Ti10 O26 95.6(4)
O34 Ti10 O26 157.2(4)
O17 Ti10 O26 99.6(4)
O33 Ti10 O32 98.2(4)
O34 Ti10 O32 86.0(3)
O17 Ti10 O32 165.0(3)
O26 Ti10 O32 77.8(3)
O33 Ti10 O20 166.0(4)
O34 Ti10 O20 90.2(3)
O17 Ti10 O20 77.0(3)
O26 Ti10 O20 73.4(3)
O32 Ti10 O20 88.2(3)
O33 Ti10 Co2 99.4(3)
O34 Ti10 Co2 42.9(2)
O17 Ti10 Co2 49.3(3)
O26 Ti10 Co2 146.7(3)
O32 Ti10 Co2 128.5(2)
O20 Ti10 Co2 86.2(2)
O33 Ti10 Ti14 100.1(3)
O34 Ti10 Ti14 121.5(3)
O17 Ti10 Ti14 137.5(3)
O26 Ti10 Ti14 40.3(3)
O32 Ti10 Ti14 37.5(2)
O20 Ti10 Ti14 77.4(2)
Co2 Ti10 Ti14 157.84(11)
O33 Ti10 Ti5 128.6(3)
O34 Ti10 Ti5 90.2(3)
O17 Ti10 Ti5 32.4(2)
O26 Ti10 Ti5 89.1(3)
O32 Ti10 Ti5 132.7(2)
O20 Ti10 Ti5 44.6(2)
Co2 Ti10 Ti5 58.48(8)
Ti14 Ti10 Ti5 115.02(9)
O33 Ti10 Ti8 125.4(3)
O34 Ti10 Ti8 131.9(2)
O17 Ti10 Ti8 83.3(3)
O26 Ti10 Ti8 32.4(2)
O32 Ti10 Ti8 87.1(2)
O20 Ti10 Ti8 42.0(2)
Co2 Ti10 Ti8 119.18(9)
Ti14 Ti10 Ti8 55.23(8)
Ti5 Ti10 Ti8 61.47(8)
O35 Ti11 O14 97.1(4)
O35 Ti11 O34 103.0(4)
O14 Ti11 O34 90.4(4)
O35 Ti11 O30 96.3(4)
O14 Ti11 O30 101.0(4)
O34 Ti11 O30 156.2(3)
O35 Ti11 O31 98.3(4)
O14 Ti11 O31 164.6(3)
O34 Ti11 O31 86.6(3)
O30 Ti11 O31 76.9(3)
O35 Ti11 O13 167.3(4)
O14 Ti11 O13 76.6(3)
O34 Ti11 O13 88.2(3)
O30 Ti11 O13 74.5(3)
O31 Ti11 O13 88.3(3)
O35 Ti11 Co2 99.4(3)
O14 Ti11 Co2 48.9(3)
O34 Ti11 Co2 42.0(2)
O30 Ti11 Co2 147.5(2)
O31 Ti11 Co2 128.1(2)
O13 Ti11 Co2 84.8(2)
O35 Ti11 Ti16 100.6(3)
O14 Ti11 Ti16 137.9(3)
O34 Ti11 Ti16 121.7(2)
O30 Ti11 Ti16 39.4(2)
O31 Ti11 Ti16 37.5(2)
O13 Ti11 Ti16 78.0(2)
Co2 Ti11 Ti16 157.17(10)
O35 Ti11 Ti4 129.1(3)
O14 Ti11 Ti4 32.6(2)
O34 Ti11 Ti4 88.5(2)
O30 Ti11 Ti4 90.1(2)
O31 Ti11 Ti4 132.1(2)
O13 Ti11 Ti4 44.0(2)
Co2 Ti11 Ti4 57.99(8)
Ti16 Ti11 Ti4 115.00(9)
O35 Ti11 Ti9 126.2(3)
O14 Ti11 Ti9 83.9(3)
O34 Ti11 Ti9 130.8(2)
O30 Ti11 Ti9 32.7(2)
O31 Ti11 Ti9 86.7(2)
O13 Ti11 Ti9 43.0(2)
Co2 Ti11 Ti9 119.07(9)
Ti16 Ti11 Ti9 54.94(7)
Ti4 Ti11 Ti9 61.87(8)
O36 Ti12 O22 102.6(4)
O36 Ti12 O38 98.4(4)
O22 Ti12 O38 91.8(4)
O36 Ti12 O37 96.0(4)
O22 Ti12 O37 156.8(3)
O38 Ti12 O37 99.2(4)
O36 Ti12 O28 98.0(4)
O22 Ti12 O28 86.1(4)
O38 Ti12 O28 163.5(3)
O37 Ti12 O28 77.5(3)
O36 Ti12 O39 166.8(4)
O22 Ti12 O39 90.0(3)
O38 Ti12 O39 76.9(3)
O37 Ti12 O39 72.9(3)
O28 Ti12 O39 86.7(3)
O36 Ti12 Co1 100.4(3)
O22 Ti12 Co1 42.7(3)
O38 Ti12 Co1 49.5(2)
O37 Ti12 Co1 146.3(3)
O28 Ti12 Co1 128.2(3)
O39 Ti12 Co1 86.0(2)
O36 Ti12 Ti14 99.7(3)
O22 Ti12 Ti14 121.5(3)
O38 Ti12 Ti14 136.8(3)
O37 Ti12 Ti14 40.2(3)
O28 Ti12 Ti14 37.3(2)
O39 Ti12 Ti14 76.6(2)
Co1 Ti12 Ti14 157.20(11)
O36 Ti12 Ti13 129.9(4)
O22 Ti12 Ti13 89.8(3)
O38 Ti12 Ti13 32.0(2)
O37 Ti12 Ti13 88.9(3)
O28 Ti12 Ti13 131.5(2)
O39 Ti12 Ti13 44.9(2)
Co1 Ti12 Ti13 58.13(7)
Ti14 Ti12 Ti13 114.65(9)
O36 Ti12 Ti15 126.1(4)
O22 Ti12 Ti15 131.3(3)
O38 Ti12 Ti15 82.5(2)
O37 Ti12 Ti15 32.6(2)
O28 Ti12 Ti15 86.6(2)
O39 Ti12 Ti15 41.50(19)
Co1 Ti12 Ti15 118.32(10)
Ti14 Ti12 Ti15 55.35(8)
Ti13 Ti12 Ti15 61.00(7)
O40 Ti13 O38 98.9(4)
O40 Ti13 O25 102.2(4)
O38 Ti13 O25 90.5(3)
O40 Ti13 O18 96.0(4)
O38 Ti13 O18 100.1(3)
O25 Ti13 O18 157.2(3)
O40 Ti13 O41 97.4(4)
O38 Ti13 O41 163.6(4)
O25 Ti13 O41 87.7(3)
O18 Ti13 O41 76.4(3)
O40 Ti13 O39 167.7(4)
O38 Ti13 O39 76.4(3)
O25 Ti13 O39 89.3(3)
O18 Ti13 O39 73.9(3)
O41 Ti13 O39 87.3(3)
O40 Ti13 Co1 100.6(3)
O38 Ti13 Co1 49.1(3)
O25 Ti13 Co1 41.8(2)
O18 Ti13 Co1 146.8(3)
O41 Ti13 Co1 128.8(2)
O39 Ti13 Co1 85.0(2)
O40 Ti13 Ti16 99.3(3)
O38 Ti13 Ti16 137.1(3)
O25 Ti13 Ti16 122.6(2)
O18 Ti13 Ti16 39.5(2)
O41 Ti13 Ti16 36.9(2)
O39 Ti13 Ti16 77.6(2)
Co1 Ti13 Ti16 157.31(11)
O40 Ti13 Ti12 130.9(3)
O38 Ti13 Ti12 32.5(3)
O25 Ti13 Ti12 88.5(3)
O18 Ti13 Ti12 89.9(3)
O41 Ti13 Ti12 131.1(2)
O39 Ti13 Ti12 43.94(19)
Co1 Ti13 Ti12 57.65(7)
Ti16 Ti13 Ti12 114.79(10)
O40 Ti13 Ti15 126.9(3)
O38 Ti13 Ti15 83.0(3)
O25 Ti13 Ti15 130.8(3)
O18 Ti13 Ti15 33.3(2)
O41 Ti13 Ti15 85.9(2)
O39 Ti13 Ti15 41.76(19)
Co1 Ti13 Ti15 118.08(10)
Ti16 Ti13 Ti15 55.21(7)
Ti12 Ti13 Ti15 61.24(7)
O42 Ti14 O32 122.3(5)
O42 Ti14 O28 122.1(5)
O32 Ti14 O28 115.7(3)
O42 Ti14 O26 103.5(5)
O32 Ti14 O26 83.8(4)
O28 Ti14 O26 81.8(4)
O42 Ti14 O37 104.5(5)
O32 Ti14 O37 81.9(3)
O28 Ti14 O37 82.8(4)
O26 Ti14 O37 152.0(4)
O42 Ti14 Ti8 120.4(4)
O32 Ti14 Ti8 102.2(3)
O28 Ti14 Ti8 41.3(3)
O26 Ti14 Ti8 40.5(2)
O37 Ti14 Ti8 120.4(3)
O42 Ti14 Ti15 121.9(4)
O32 Ti14 Ti15 41.5(3)
O28 Ti14 Ti15 100.8(3)
O26 Ti14 Ti15 121.0(3)
O37 Ti14 Ti15 40.4(2)
Ti8 Ti14 Ti15 117.66(11)
O42 Ti14 Ti10 122.3(4)
O32 Ti14 Ti10 42.0(3)
O28 Ti14 Ti10 100.0(3)
O26 Ti14 Ti10 41.9(2)
O37 Ti14 Ti10 119.3(2)
Ti8 Ti14 Ti10 67.45(9)
Ti15 Ti14 Ti10 80.63(9)
O42 Ti14 Ti12 122.1(4)
O32 Ti14 Ti12 100.5(3)
O28 Ti14 Ti12 41.6(3)
O26 Ti14 Ti12 119.4(3)
O37 Ti14 Ti12 41.2(2)
Ti8 Ti14 Ti12 80.58(10)
Ti15 Ti14 Ti12 66.84(9)
Ti10 Ti14 Ti12 115.61(10)
O43 Ti15 O37 96.6(4)
O43 Ti15 O18 96.7(4)
O37 Ti15 O18 107.9(4)
O43 Ti15 O31 100.3(4)
O37 Ti15 O31 160.1(4)
O18 Ti15 O31 80.5(3)
O43 Ti15 O32 101.0(4)
O37 Ti15 O32 80.3(4)
O18 Ti15 O32 159.5(3)
O31 Ti15 O32 86.2(3)
O43 Ti15 O39 166.1(4)
O37 Ti15 O39 74.8(3)
O18 Ti15 O39 76.1(3)
O31 Ti15 O39 90.3(3)
O32 Ti15 O39 88.5(3)
O43 Ti15 Ti16 102.3(3)
O37 Ti15 Ti16 145.1(3)
O18 Ti15 Ti16 41.2(2)
O31 Ti15 Ti16 39.3(2)
O32 Ti15 Ti16 123.5(2)
O39 Ti15 Ti16 80.3(2)
O43 Ti15 Ti14 102.4(4)
O37 Ti15 Ti14 41.7(3)
O18 Ti15 Ti14 145.3(2)
O31 Ti15 Ti14 123.2(2)
O32 Ti15 Ti14 38.7(2)
O39 Ti15 Ti14 78.6(2)
Ti16 Ti15 Ti14 152.41(11)
O43 Ti15 Ti13 127.4(4)
O37 Ti15 Ti13 87.4(3)
O18 Ti15 Ti13 34.4(2)
O31 Ti15 Ti13 90.6(2)
O32 Ti15 Ti13 131.2(2)
O39 Ti15 Ti13 42.8(2)
Ti16 Ti15 Ti13 57.83(7)
Ti14 Ti15 Ti13 113.89(9)
O43 Ti15 Ti12 127.4(3)
O37 Ti15 Ti12 34.4(2)
O18 Ti15 Ti12 87.6(2)
O31 Ti15 Ti12 132.0(2)
O32 Ti15 Ti12 89.8(2)
O39 Ti15 Ti12 41.67(19)
Ti16 Ti15 Ti12 113.95(9)
Ti14 Ti15 Ti12 57.81(8)
Ti13 Ti15 Ti12 57.76(7)
O44 Ti16 O41 124.5(5)
O44 Ti16 O31 120.0(4)
O41 Ti16 O31 115.5(4)
O44 Ti16 O18 103.4(4)
O41 Ti16 O18 81.8(3)
O31 Ti16 O18 82.7(3)
O44 Ti16 O30 105.2(4)
O41 Ti16 O30 82.0(3)
O31 Ti16 O30 83.3(4)
O18 Ti16 O30 151.4(4)
O44 Ti16 Ti15 120.2(4)
O41 Ti16 Ti15 100.0(3)
O31 Ti16 Ti15 41.5(2)
O18 Ti16 Ti15 41.2(3)
O30 Ti16 Ti15 120.1(3)
O44 Ti16 Ti9 123.5(4)
O41 Ti16 Ti9 41.3(2)
O31 Ti16 Ti9 101.6(3)
O18 Ti16 Ti9 119.3(2)
O30 Ti16 Ti9 40.7(2)
Ti15 Ti16 Ti9 116.35(10)
O44 Ti16 Ti13 122.7(4)
O41 Ti16 Ti13 40.9(2)
O31 Ti16 Ti13 100.8(2)
O18 Ti16 Ti13 40.9(2)
O30 Ti16 Ti13 118.9(2)
Ti15 Ti16 Ti13 66.96(8)
Ti9 Ti16 Ti13 79.76(8)
O44 Ti16 Ti11 122.1(4)
O41 Ti16 Ti11 100.0(3)
O31 Ti16 Ti11 41.6(2)
O18 Ti16 Ti11 119.4(3)
O30 Ti16 Ti11 41.7(3)
Ti15 Ti16 Ti11 80.00(9)
Ti9 Ti16 Ti11 67.25(8)
Ti13 Ti16 Ti11 115.25(10)
O6 Ti17 O13 110.4(4)
O6 Ti17 O39 109.1(3)
O13 Ti17 O39 109.7(4)
O6 Ti17 O20 109.0(4)
O13 Ti17 O20 109.1(4)
O39 Ti17 O20 109.5(4)
Ti3 O1 Ti1 100.0(4)
Ti3 O1 Ti4 100.5(4)
Ti1 O1 Ti4 147.8(5)
Ti2 O2 Ti1 100.0(4)
Ti2 O2 Ti5 102.1(5)
Ti1 O2 Ti5 146.3(5)
Ti1 O3 Ti3 97.6(4)
Ti1 O3 Ti7 113.3(4)
Ti3 O3 Ti7 98.1(4)
Ti1 O4 Ti2 97.2(4)
Ti1 O4 Ti6 112.4(5)
Ti2 O4 Ti6 99.1(4)
C25 O5 Ti1 158.4(15)
Ti17 O6 Ti6 123.2(4)
Ti17 O6 Ti7 122.1(4)
Ti6 O6 Ti7 91.4(3)
Ti17 O6 Ti1 122.0(4)
Ti6 O6 Ti1 94.9(3)
Ti7 O6 Ti1 95.5(3)
Ti2 O7 Ti8 99.3(4)
Ti2 O7 Ti6 102.2(5)
Ti8 O7 Ti6 146.9(5)
C28 O8 Ti2 146.6(17)
Ti2 O9 Ti8 98.0(4)
Ti2 O9 Ti5 98.6(5)
Ti8 O9 Ti5 113.0(4)
Ti9 O10 Ti3 97.8(4)
Ti9 O10 Ti4 113.7(4)
Ti3 O10 Ti4 98.3(4)
Ti3 O11 Ti9 99.7(3)
Ti3 O11 Ti7 101.0(4)
Ti9 O11 Ti7 147.2(4)
C31 O12 Ti3 174.2(16)
Ti17 O13 Ti4 122.0(4)
Ti17 O13 Ti11 122.5(4)
Ti4 O13 Ti11 91.3(3)
Ti17 O13 Ti9 122.0(4)
Ti4 O13 Ti9 96.5(3)
Ti11 O13 Ti9 94.8(3)
Ti11 O14 Ti4 115.1(4)
Ti11 O14 Co2 92.9(4)
Ti4 O14 Co2 91.8(4)
Ti4 O15 Ti5 151.5(5)
Ti4 O15 Co2 99.6(4)
Ti5 O15 Co2 99.4(4)
C34 O16 Ti4 137.9(15)
Ti5 O17 Ti10 114.7(4)
Ti5 O17 Co2 93.0(4)
Ti10 O17 Co2 91.1(4)
Ti15 O18 Ti16 97.6(3)
Ti15 O18 Ti13 112.4(4)
Ti16 O18 Ti13 99.6(3)
C37 O19 Ti5 144.6(15)
Ti17 O20 Ti10 120.8(4)
Ti17 O20 Ti5 122.4(4)
Ti10 O20 Ti5 91.1(3)
Ti17 O20 Ti8 122.7(4)
Ti10 O20 Ti8 96.3(3)
Ti5 O20 Ti8 96.1(3)
C40 O21 Ti6 146.4(16)
Ti12 O22 Ti6 153.1(5)
Ti12 O22 Co1 98.7(4)
Ti6 O22 Co1 99.8(4)
Ti7 O23 Ti6 114.2(4)
Ti7 O23 Co1 91.7(4)
Ti6 O23 Co1 92.2(4)
C43 O24 Ti7 149.6(15)
Ti7 O25 Ti13 152.4(4)
Ti7 O25 Co1 99.2(4)
Ti13 O25 Co1 99.7(3)
Ti8 O26 Ti14 98.0(4)
Ti8 O26 Ti10 113.2(4)
Ti14 O26 Ti10 97.8(4)
C46 O27 Ti8 144.5(14)
Ti14 O28 Ti8 99.8(4)
Ti14 O28 Ti12 101.1(4)
Ti8 O28 Ti12 147.7(5)
C49 O29 Ti9 160.3(15)
Ti9 O30 Ti16 98.2(3)
Ti9 O30 Ti11 112.5(4)
Ti16 O30 Ti11 98.9(4)
Ti16 O31 Ti15 99.2(3)
Ti16 O31 Ti11 100.9(4)
Ti15 O31 Ti11 145.0(4)
Ti14 O32 Ti15 99.8(4)
Ti14 O32 Ti10 100.5(4)
Ti15 O32 Ti10 146.0(4)
C52 O33 Ti10 133.1(12)
Ti10 O34 Ti11 153.5(4)
Ti10 O34 Co2 98.6(4)
Ti11 O34 Co2 99.5(3)
C55 O35 Ti11 142.9(12)
C58 O36 Ti12 137.1(13)
Ti15 O37 Ti14 98.0(4)
Ti15 O37 Ti12 113.1(4)
Ti14 O37 Ti12 98.6(4)
Ti13 O38 Ti12 115.4(4)
Ti13 O38 Co1 92.4(3)
Ti12 O38 Co1 91.1(3)
Ti17 O39 Ti15 123.1(4)
Ti17 O39 Ti12 121.6(4)
Ti15 O39 Ti12 96.8(3)
Ti17 O39 Ti13 121.2(4)
Ti15 O39 Ti13 95.4(3)
Ti12 O39 Ti13 91.2(3)
C61 O40 Ti13 136.4(14)
Ti16 O41 Ti9 100.2(3)
Ti16 O41 Ti13 102.2(4)
Ti9 O41 Ti13 146.3(4)
C64 O42 Ti14 172.8(18)
C67 O43 Ti15 141.1(12)
C70 O44 Ti16 167.6(15)
C1 N1 C5 118.0(13)
C1 N1 Co1 127.8(10)
C5 N1 Co1 114.2(10)
C6 N2 C10 119.3(14)
C6 N2 Co1 127.0(10)
C10 N2 Co1 113.6(12)
C13 N3 C17 118.3(13)
C13 N3 Co2 127.1(10)
C17 N3 Co2 114.6(10)
C18 N4 C22 114.9(15)
C18 N4 Co2 129.5(12)
C22 N4 Co2 115.6(11)
N1 C1 C2 121.4(17)
C3 C2 C1 119.0(19)
C2 C3 C4 122.5(16)
C5 C4 C3 114.6(16)
C5 C4 C11 120.2(18)
C3 C4 C11 125.1(16)
N1 C5 C10 118.5(13)
N1 C5 C4 124.4(17)
C10 C5 C4 117.2(16)
N2 C6 C7 123.4(15)
C8 C7 C6 115.9(18)
C7 C8 C9 122.2(17)
C8 C9 C10 119.2(15)
C8 C9 C12 125.0(17)
C10 C9 C12 115.8(17)
N2 C10 C5 116.1(14)
N2 C10 C9 120.0(17)
C5 C10 C9 123.9(14)
C12 C11 C4 121.0(18)
C11 C12 C9 121.9(19)
N3 C13 C14 123.1(16)
C15 C14 C13 118.0(17)
C14 C15 C16 121.0(16)
C17 C16 C15 116.9(17)
C17 C16 C23 117(2)
C15 C16 C23 126.6(19)
C16 C17 N3 122.8(17)
C16 C17 C22 120.8(16)
N3 C17 C22 116.4(14)
N4 C18 C19 123(2)
C20 C19 C18 119(2)
C19 C20 C21 119(2)
C22 C21 C20 118(2)
C22 C21 C24 122(2)
C20 C21 C24 120(2)
C21 C22 N4 125.3(19)
C21 C22 C17 119.0(17)
N4 C22 C17 115.5(14)
C24 C23 C16 122(2)
C23 C24 C21 119(2)
C26 C25 C27 79(3)
C26 C25 O5 104(3)
C27 C25 O5 99(3)
O8 C28 C30 101(3)
O8 C28 C29 101(3)
C30 C28 C29 98(3)
C32 C31 O12 118(4)
C32 C31 C33 108(3)
O12 C31 C33 117(3)
C36 C34 C35 125(2)
C36 C34 O16 116(2)
C35 C34 O16 109(2)
O19 C37 C38 121(3)
O19 C37 C39 111(3)
C38 C37 C39 114(3)
C41 C40 O21 116(3)
C41 C40 C42 113(3)
O21 C40 C42 113(2)
O24 C43 C44 98(2)
O24 C43 C45 95(2)
C44 C43 C45 118(3)
O27 C46 C48 105(2)
O27 C46 C47 117(2)
C48 C46 C47 116(3)
O29 C49 C50 111(3)
O29 C49 C51 96(3)
C50 C49 C51 88(3)
C54 C52 C53 127(2)
C54 C52 O33 113.1(18)
C53 C52 O33 109.7(18)
C57 C55 O35 115.0(19)
C57 C55 C56 127(2)
O35 C55 C56 113.6(19)
O36 C58 C60 104(2)
O36 C58 C59 98(2)
C60 C58 C59 104(2)
O40 C61 C63 107(3)
O40 C61 C62 108(2)
C63 C61 C62 114(2)
O42 C64 C65 115(3)
O42 C64 C66 107(3)
C65 C64 C66 108(3)
O43 C67 C69 97(2)
O43 C67 C68 105(2)
C69 C67 C68 120(3)
C71 C70 O44 113(3)
C71 C70 C72 119(3)
O44 C70 C72 124(3)

loop_
_geom_bond_atom_site_label_1
_geom_bond_atom_site_label_2
_geom_bond_distance
Co1 O25 2.026(8)
Co1 O22 2.047(9)
Co1 N1 2.092(11)
Co1 N2 2.109(13)
Co1 O23 2.265(9)
Co1 O38 2.269(8)
Co1 Ti12 2.982(3)
Co1 Ti7 2.983(3)
Co1 Ti13 2.998(3)
Co1 Ti6 3.019(4)
Co2 O15 2.041(8)
Co2 O34 2.048(8)
Co2 N4 2.068(12)
Co2 N3 2.097(12)
Co2 O17 2.256(9)
Co2 O14 2.280(10)
Co2 Ti10 2.973(3)
Co2 Ti4 3.006(3)
Co2 Ti5 3.006(3)
Co2 Ti11 3.022(3)
Ti1 O5 1.763(10)
Ti1 O4 1.949(10)
Ti1 O3 1.954(11)
Ti1 O1 1.966(9)
Ti1 O2 1.993(10)
Ti1 O6 2.263(8)
Ti1 Ti2 2.942(5)
Ti1 Ti3 2.954(5)
Ti1 Ti6 3.301(4)
Ti1 Ti7 3.325(4)
Ti2 O8 1.796(10)
Ti2 O2 1.846(10)
Ti2 O7 1.873(10)
Ti2 O9 1.944(10)
Ti2 O4 1.974(11)
Ti2 Ti8 2.933(4)
Ti2 Ti5 3.015(4)
Ti2 Ti6 3.041(4)
Ti3 O12 1.763(10)
Ti3 O11 1.874(8)
Ti3 O1 1.889(10)
Ti3 O10 1.955(9)
Ti3 O3 1.973(9)
Ti3 Ti9 2.942(4)
Ti3 Ti4 3.015(4)
Ti3 Ti7 3.019(3)
Ti4 O16 1.761(9)
Ti4 O14 1.888(8)
Ti4 O15 1.893(10)
Ti4 O1 2.030(8)
Ti4 O10 2.032(10)
Ti4 O13 2.205(8)
Ti4 Ti11 3.173(3)
Ti4 Ti9 3.334(4)
Ti5 O19 1.788(10)
Ti5 O17 1.871(8)
Ti5 O15 1.898(9)
Ti5 O2 2.028(9)
Ti5 O9 2.031(10)
Ti5 O20 2.227(8)
Ti5 Ti10 3.171(4)
Ti5 Ti8 3.314(4)
Ti6 O21 1.793(9)
Ti6 O22 1.898(9)
Ti6 O23 1.912(10)
Ti6 O4 2.023(10)
Ti6 O7 2.034(9)
Ti6 O6 2.218(8)
Ti6 Ti7 3.180(4)
Ti7 O24 1.793(10)
Ti7 O23 1.875(9)
Ti7 O25 1.889(8)
Ti7 O3 2.025(9)
Ti7 O11 2.037(8)
Ti7 O6 2.227(8)
Ti8 O27 1.770(10)
Ti8 O26 1.931(8)
Ti8 O9 1.943(10)
Ti8 O28 1.972(9)
Ti8 O7 1.976(9)
Ti8 O20 2.229(8)
Ti8 Ti14 2.943(4)
Ti8 Ti10 3.309(3)
Ti9 O29 1.769(11)
Ti9 O30 1.935(8)
Ti9 O10 1.949(9)
Ti9 O41 1.970(8)
Ti9 O11 1.973(8)
Ti9 O13 2.263(9)
Ti9 Ti16 2.937(3)
Ti9 Ti11 3.309(3)
Ti10 O33 1.802(9)
Ti10 O34 1.871(8)
Ti10 O17 1.895(9)
Ti10 O26 2.033(8)
Ti10 O32 2.051(8)
Ti10 O20 2.213(8)
Ti10 Ti14 3.016(3)
Ti11 O35 1.788(8)
Ti11 O14 1.872(8)
Ti11 O34 1.910(8)
Ti11 O30 2.045(9)
Ti11 O31 2.055(8)
Ti11 O13 2.231(7)
Ti11 Ti16 3.037(3)
Ti12 O36 1.773(9)
Ti12 O22 1.879(8)
Ti12 O38 1.892(9)
Ti12 O37 2.021(8)
Ti12 O28 2.052(9)
Ti12 O39 2.206(7)
Ti12 Ti14 3.032(3)
Ti12 Ti13 3.178(4)
Ti12 Ti15 3.294(3)
Ti13 O40 1.814(9)
Ti13 O38 1.867(8)
Ti13 O25 1.894(7)
Ti13 O18 2.007(8)
Ti13 O41 2.024(7)
Ti13 O39 2.244(8)
Ti13 Ti16 3.023(3)
Ti13 Ti15 3.287(3)
Ti14 O42 1.779(10)
Ti14 O32 1.868(8)
Ti14 O28 1.873(8)
Ti14 O26 1.968(9)
Ti14 O37 1.979(9)
Ti14 Ti15 2.947(4)
Ti15 O43 1.764(9)
Ti15 O37 1.927(8)
Ti15 O18 1.949(9)
Ti15 O31 1.970(8)
Ti15 O32 1.984(8)
Ti15 O39 2.199(7)
Ti15 Ti16 2.933(4)
Ti16 O44 1.787(10)
Ti16 O41 1.857(7)
Ti16 O31 1.881(8)
Ti16 O18 1.950(8)
Ti16 O30 1.952(8)
Ti17 O6 1.783(7)
Ti17 O13 1.790(7)
Ti17 O39 1.812(7)
Ti17 O20 1.819(8)
O5 C25 1.50(3)
O8 C28 1.45(3)
O12 C31 1.34(2)
O16 C34 1.47(3)
O19 C37 1.36(3)
O21 C40 1.40(3)
O24 C43 1.413(17)
O27 C46 1.34(2)
O29 C49 1.42(3)
O33 C52 1.456(19)
O35 C55 1.417(19)
O36 C58 1.50(2)
O40 C61 1.45(2)
O42 C64 1.37(2)
O43 C67 1.49(2)
O44 C70 1.41(3)
N1 C1 1.337(19)
N1 C5 1.343(18)
N2 C6 1.343(19)
N2 C10 1.376(16)
N3 C13 1.283(18)
N3 C17 1.386(17)
N4 C18 1.27(2)
N4 C22 1.397(19)
C1 C2 1.42(2)
C2 C3 1.31(2)
C3 C4 1.41(2)
C4 C5 1.402(18)
C4 C11 1.43(2)
C5 C10 1.39(2)
C6 C7 1.43(2)
C7 C8 1.38(2)
C8 C9 1.38(2)
C9 C10 1.41(2)
C9 C12 1.45(2)
C11 C12 1.31(2)
C13 C14 1.40(2)
C14 C15 1.37(2)
C15 C16 1.38(2)
C16 C17 1.38(2)
C16 C23 1.47(3)
C17 C22 1.40(2)
C18 C19 1.44(2)
C19 C20 1.35(3)
C20 C21 1.36(3)
C21 C22 1.36(2)
C21 C24 1.38(3)
C23 C24 1.32(3)
C25 C26 1.45(4)
C25 C27 1.50(4)
C28 C30 1.478(19)
C28 C29 1.58(4)
C31 C32 1.33(5)
C31 C33 1.39(4)
C34 C36 1.36(3)
C34 C35 1.45(3)
C37 C38 1.38(4)
C37 C39 1.46(3)
C40 C41 1.32(3)
C40 C42 1.70(4)
C43 C44 1.513(19)
C43 C45 1.62(4)
C46 C48 1.46(4)
C46 C47 1.464(18)
C49 C50 1.533(19)
C49 C51 1.559(19)
C52 C54 1.44(3)
C52 C53 1.44(3)
C55 C57 1.40(3)
C55 C56 1.52(3)
C58 C60 1.51(3)
C58 C59 1.54(4)
C61 C63 1.47(4)
C61 C62 1.55(4)
C64 C65 1.39(4)
C64 C66 1.47(4)
C67 C69 1.486(18)
C67 C68 1.55(3)
C70 C71 1.34(4)
C70 C72 1.472(19)
